data_4307594
loop_
_publ_author_name
'Guillem Arom\'i'
'Patrick Gamez'
'J. Krzystek'
'Huub Kooijman'
'Anthony L. Spek'
'Elizabeth J. MacLean'
'Simon J. Teat'
'Harriott Nowell'

_publ_contact_author_address
;   Bijvoet Center for Biomolecular Research
    Crystal and Structural Chemistry
    Utrecht University
    Padualaan 8
    3584 CH Utrecht
    The Netherlands
;
_publ_contact_author_email h.kooijman@chem.uu.nl
_publ_contact_author_fax '+31 30 2533940'
_publ_contact_author_name '   Dr. H. Kooijman'
_publ_contact_author_phone '+31 30 2532533'
_publ_section_title
;
Novel Linear Transition Metal Clusters of a Heptadentate Bis-\b-diketone
Ligand
;
_journal_name_full 'Inorganic Chemistry'
_journal_page_first 2519
_journal_page_last 2529
_journal_paper_doi 10.1021/ic062075v
_journal_volume 46
_journal_year 2007
_chemical_formula_sum 'C85.5 H66 Mn3 N7.5 O14.25'
_chemical_formula_weight 1591.28
_chemical_name_systematic
;
 ?
;
_space_group_IT_number 2
_symmetry_cell_setting triclinic
_symmetry_space_group_name_Hall '-P 1'
_symmetry_space_group_name_H-M 'P -1'
_atom_sites_solution_hydrogens mixed
_atom_sites_solution_primary direct
_atom_sites_solution_secondary difmap
_audit_creation_method SHELXL-97
_cell_angle_alpha 98.608(2)
_cell_angle_beta 94.671(2)
_cell_angle_gamma 91.647(2)
_cell_formula_units_Z 2
_cell_length_a 10.5020(3)
_cell_length_b 17.7237(5)
_cell_length_c 19.9453(5)
_cell_measurement_reflns_used 5962
_cell_measurement_temperature 150(2)
_cell_measurement_theta_max 29.47
_cell_measurement_theta_min 2.38
_cell_volume 3655.34(17)
_computing_cell_refinement 'Bruker SAINT v7.06a'
_computing_data_collection 'Bruker APEX2'
_computing_data_reduction 'Bruker SAINT v7.06a'
_computing_molecular_graphics 'Bruker SHELXTL'
_computing_publication_material 'Bruker SHELXTL and local programs'
_computing_structure_refinement 'Bruker SHELXTL'
_computing_structure_solution 'SIR2002 run through WINGX'
_diffrn_ambient_temperature 150(2)
_diffrn_measured_fraction_theta_full 0.988
_diffrn_measured_fraction_theta_max 0.973
_diffrn_measurement_device_type 'Bruker APEXII CCD diffractometer'
_diffrn_measurement_method '\w rotation with narrow frames'
_diffrn_radiation_monochromator 'silicon 111'
_diffrn_radiation_source 'Daresbury SRS station 9.8'
_diffrn_radiation_type synchrotron
_diffrn_radiation_wavelength 0.6894
_diffrn_reflns_av_R_equivalents 0.0317
_diffrn_reflns_av_sigmaI/netI 0.0499
_diffrn_reflns_limit_h_max 14
_diffrn_reflns_limit_h_min -14
_diffrn_reflns_limit_k_max 25
_diffrn_reflns_limit_k_min -25
_diffrn_reflns_limit_l_max 28
_diffrn_reflns_limit_l_min -28
_diffrn_reflns_number 42477
_diffrn_reflns_theta_full 25.00
_diffrn_reflns_theta_max 29.48
_diffrn_reflns_theta_min 1.13
_diffrn_standards_number 0
_exptl_absorpt_coefficient_mu 0.585
_exptl_absorpt_correction_T_max 0.91
_exptl_absorpt_correction_T_min 0.90
_exptl_absorpt_correction_type multi-scan
_exptl_crystal_colour brown
_exptl_crystal_density_diffrn 1.446
_exptl_crystal_density_method 'not measured'
_exptl_crystal_description block
_exptl_crystal_F_000 1641
_exptl_crystal_size_max 0.08
_exptl_crystal_size_mid 0.04
_exptl_crystal_size_min 0.04
_refine_diff_density_max 2.936
_refine_diff_density_min -0.671
_refine_diff_density_rms 0.069
_refine_ls_extinction_method none
_refine_ls_goodness_of_fit_ref 1.036
_refine_ls_hydrogen_treatment constr
_refine_ls_matrix_type full
_refine_ls_number_parameters 1072
_refine_ls_number_reflns 21645
_refine_ls_number_restraints 308
_refine_ls_restrained_S_all 1.044
_refine_ls_R_factor_all 0.0751
_refine_ls_R_factor_gt 0.0554
_refine_ls_shift/su_max 0.002
_refine_ls_shift/su_mean 0.000
_refine_ls_structure_factor_coef Fsqd
_refine_ls_weighting_details 'calc w=1/[\s^2^(Fo^2^)+(0.0750P)^2^+2.4753P] where P=(Fo^2^+2Fc^2^)/3'
_refine_ls_weighting_scheme calc
_refine_ls_wR_factor_gt 0.1460
_refine_ls_wR_factor_ref 0.1583
_reflns_number_gt 16334
_reflns_number_total 21645
_reflns_threshold_expression I>2\s(I)
_cod_data_source_file ic062075vsi20061030_124021_1.cif
_cod_data_source_block 5
_cod_original_formula_sum 'C85.50 H66 Mn3 N7.50 O14.25'
_cod_database_code 4307594

loop_
_symmetry_equiv_pos_as_xyz
'x, y, z'
'-x, -y, -z'

loop_
_atom_site_label
_atom_site_type_symbol
_atom_site_fract_x
_atom_site_fract_y
_atom_site_fract_z
_atom_site_U_iso_or_equiv
_atom_site_adp_type
_atom_site_occupancy
_atom_site_symmetry_multiplicity
_atom_site_calc_flag
_atom_site_refinement_flags
_atom_site_disorder_assembly
_atom_site_disorder_group
Mn1 Mn 0.60215(3) 0.26136(2) 0.301449(15) 0.02555(8) Uani 1 1 d . . .
Mn2 Mn 0.50148(3) 0.251049(19) 0.553349(14) 0.02253(8) Uani 1 1 d . . .
Mn3 Mn 0.38913(3) 0.27590(2) 0.802301(16) 0.02714(8) Uani 1 1 d . . .
O1 O 0.51025(15) 0.23553(11) 0.21599(8) 0.0365(4) Uani 1 1 d . . .
O2 O 0.47494(14) 0.20707(9) 0.34127(7) 0.0280(3) Uani 1 1 d . . .
O3 O 0.41678(14) 0.22687(10) 0.46511(7) 0.0287(3) Uani 1 1 d . . .
O4 O 0.37126(13) 0.19649(9) 0.58761(7) 0.0240(3) Uani 1 1 d . . .
O5 O 0.27930(14) 0.26141(9) 0.70759(7) 0.0281(3) Uani 1 1 d . . .
O6 O 0.21947(16) 0.23075(10) 0.83752(8) 0.0323(3) Uani 1 1 d . . .
O7 O 0.19723(19) 0.15670(13) 0.93671(9) 0.0468(5) Uani 1 1 d . . .
H7 H 0.2315 0.1865 0.9138 0.070 Uiso 1 1 calc R . .
C1 C 0.3896(2) 0.20918(13) 0.20259(10) 0.0275(4) Uani 1 1 d . . .
C2 C 0.3398(2) 0.20350(15) 0.13429(11) 0.0340(5) Uani 1 1 d . . .
H2 H 0.3925 0.2186 0.1017 0.041 Uiso 1 1 calc R . .
C3 C 0.2171(2) 0.17674(16) 0.11367(11) 0.0359(5) Uani 1 1 d . . .
H3 H 0.1865 0.1723 0.0670 0.043 Uiso 1 1 calc R . .
C4 C 0.1370(2) 0.15607(17) 0.16076(12) 0.0394(6) Uani 1 1 d . . .
H4 H 0.0516 0.1379 0.1466 0.047 Uiso 1 1 calc R . .
C5 C 0.1828(2) 0.16216(15) 0.22797(11) 0.0332(5) Uani 1 1 d . . .
H5 H 0.1273 0.1485 0.2599 0.040 Uiso 1 1 calc R . .
C6 C 0.30889(19) 0.18790(12) 0.25100(10) 0.0247(4) Uani 1 1 d . . .
C7 C 0.35608(19) 0.19166(12) 0.32324(10) 0.0233(4) Uani 1 1 d . . .
C8 C 0.27317(19) 0.17792(13) 0.37305(10) 0.0260(4) Uani 1 1 d . . .
H8 H 0.1916 0.1540 0.3580 0.031 Uiso 1 1 calc R . .
C9 C 0.30482(18) 0.19766(12) 0.44348(10) 0.0229(4) Uani 1 1 d . . .
C10 C 0.20952(18) 0.19071(12) 0.49337(10) 0.0228(4) Uani 1 1 d . . .
C11 C 0.25023(18) 0.19550(11) 0.56418(10) 0.0216(4) Uani 1 1 d . . .
C12 C 0.15509(19) 0.19505(12) 0.61140(10) 0.0237(4) Uani 1 1 d . . .
C13 C 0.0270(2) 0.18290(14) 0.58712(11) 0.0289(4) Uani 1 1 d . . .
H13 H -0.0356 0.1806 0.6186 0.035 Uiso 1 1 calc R . .
C14 C -0.0117(2) 0.17410(14) 0.51813(11) 0.0303(4) Uani 1 1 d . . .
H14 H -0.0993 0.1642 0.5024 0.036 Uiso 1 1 calc R . .
C15 C 0.07912(19) 0.17987(13) 0.47250(10) 0.0268(4) Uani 1 1 d . . .
H15 H 0.0520 0.1764 0.4255 0.032 Uiso 1 1 calc R . .
C16 C 0.19050(19) 0.21272(13) 0.68677(10) 0.0247(4) Uani 1 1 d . . .
C17 C 0.1180(2) 0.17493(14) 0.72978(11) 0.0287(4) Uani 1 1 d . . .
H17 H 0.0539 0.1384 0.7083 0.034 Uiso 1 1 calc R . .
C18 C 0.1324(2) 0.18655(13) 0.80067(11) 0.0282(4) Uani 1 1 d . . .
C19 C 0.0865(2) 0.12657(15) 0.90302(12) 0.0374(5) Uani 1 1 d . . .
C20 C 0.0134(3) 0.07746(18) 0.93425(15) 0.0508(7) Uani 1 1 d . . .
H20 H 0.0449 0.0634 0.9765 0.061 Uiso 1 1 calc R . .
C21 C -0.1037(3) 0.0493(2) 0.90450(17) 0.0582(8) Uani 1 1 d . . .
H21 H -0.1525 0.0155 0.9260 0.070 Uiso 1 1 calc R . .
C22 C -0.1521(3) 0.0699(2) 0.84278(17) 0.0569(8) Uani 1 1 d . . .
H22 H -0.2354 0.0526 0.8235 0.068 Uiso 1 1 calc R . .
C23 C -0.0769(2) 0.11589(18) 0.81008(14) 0.0426(6) Uani 1 1 d . . .
H23 H -0.1089 0.1290 0.7676 0.051 Uiso 1 1 calc R . .
C24 C 0.0447(2) 0.14340(14) 0.83801(11) 0.0321(5) Uani 1 1 d . . .
O8 O 0.73152(15) 0.31532(10) 0.26571(7) 0.0324(3) Uani 1 1 d . . .
O9 O 0.68621(14) 0.28562(10) 0.39005(7) 0.0286(3) Uani 1 1 d . . .
O10 O 0.62810(13) 0.30456(10) 0.51440(7) 0.0280(3) Uani 1 1 d . . .
O11 O 0.59756(13) 0.27030(9) 0.63783(7) 0.0258(3) Uani 1 1 d . . .
O12 O 0.54915(14) 0.32519(10) 0.76487(7) 0.0297(3) Uani 1 1 d . . .
O13 O 0.51938(14) 0.28941(9) 0.89261(7) 0.0295(3) Uani 1 1 d . . .
O14 O 0.51205(18) 0.28734(16) 1.01742(10) 0.0561(6) Uani 1 1 d . . .
H14A H 0.4841 0.2905 0.9773 0.084 Uiso 1 1 calc R . .
C25 C 0.85066(19) 0.32821(13) 0.29349(10) 0.0266(4) Uani 1 1 d . . .
C26 C 0.9426(2) 0.34778(17) 0.25082(12) 0.0394(6) Uani 1 1 d . . .
H26 H 0.9159 0.3528 0.2051 0.047 Uiso 1 1 calc R . .
C27 C 1.0698(2) 0.3599(2) 0.27327(13) 0.0477(7) Uani 1 1 d . . .
H27 H 1.1295 0.3725 0.2430 0.057 Uiso 1 1 calc R . .
C28 C 1.1115(2) 0.35375(18) 0.34045(13) 0.0416(6) Uani 1 1 d . . .
H28 H 1.1997 0.3604 0.3558 0.050 Uiso 1 1 calc R . .
C29 C 1.0230(2) 0.33792(14) 0.38390(11) 0.0306(4) Uani 1 1 d . . .
H29 H 1.0515 0.3350 0.4299 0.037 Uiso 1 1 calc R . .
C30 C 0.89172(19) 0.32577(12) 0.36303(10) 0.0241(4) Uani 1 1 d . . .
C31 C 0.79875(18) 0.31364(12) 0.41217(10) 0.0226(4) Uani 1 1 d . . .
C32 C 0.83097(19) 0.33052(13) 0.48303(10) 0.0262(4) Uani 1 1 d . . .
H32 H 0.9148 0.3509 0.4983 0.031 Uiso 1 1 calc R . .
C33 C 0.74768(18) 0.31925(12) 0.53237(10) 0.0229(4) Uani 1 1 d . . .
C34 C 0.79289(19) 0.32594(13) 0.60560(10) 0.0250(4) Uani 1 1 d . . .
C35 C 0.71087(18) 0.30483(12) 0.65388(10) 0.0238(4) Uani 1 1 d . . .
C36 C 0.75410(19) 0.32013(13) 0.72477(10) 0.0268(4) Uani 1 1 d . . .
C37 C 0.8766(2) 0.35148(17) 0.74468(11) 0.0374(6) Uani 1 1 d . . .
H37 H 0.9055 0.3606 0.7917 0.045 Uiso 1 1 calc R . .
C38 C 0.9576(2) 0.36970(19) 0.69726(12) 0.0448(7) Uani 1 1 d . . .
H38 H 1.0414 0.3906 0.7117 0.054 Uiso 1 1 calc R . .
C39 C 0.9156(2) 0.35729(16) 0.62916(11) 0.0354(5) Uani 1 1 d . . .
H39 H 0.9714 0.3703 0.5971 0.043 Uiso 1 1 calc R . .
C40 C 0.66374(19) 0.30820(13) 0.77719(10) 0.0263(4) Uani 1 1 d . . .
C41 C 0.7119(2) 0.28331(14) 0.83816(10) 0.0287(4) Uani 1 1 d . . .
H41 H 0.7982 0.2687 0.8414 0.034 Uiso 1 1 calc R . .
C42 C 0.6410(2) 0.27883(12) 0.89384(10) 0.0261(4) Uani 1 1 d . . .
C43 C 0.6360(2) 0.26891(15) 1.01862(12) 0.0344(5) Uani 1 1 d . . .
C44 C 0.6949(3) 0.25637(17) 1.08089(12) 0.0414(6) Uani 1 1 d . . .
H44 H 0.6476 0.2602 1.1198 0.050 Uiso 1 1 calc R . .
C45 C 0.8204(3) 0.23864(16) 1.08596(12) 0.0400(6) Uani 1 1 d . . .
H45 H 0.8601 0.2301 1.1286 0.048 Uiso 1 1 calc R . .
C46 C 0.8904(3) 0.2330(2) 1.03027(13) 0.0541(8) Uani 1 1 d . . .
H46 H 0.9777 0.2203 1.0342 0.065 Uiso 1 1 calc R . .
C47 C 0.8323(3) 0.2458(2) 0.96849(13) 0.0495(7) Uani 1 1 d . . .
H47 H 0.8815 0.2422 0.9303 0.059 Uiso 1 1 calc R . .
C48 C 0.7039(2) 0.26392(13) 0.96004(10) 0.0275(4) Uani 1 1 d . . .
N4 N 0.37831(17) 0.35928(11) 0.57580(9) 0.0268(4) Uani 1 1 d . . .
C64 C 0.3738(2) 0.39222(13) 0.64060(11) 0.0307(4) Uani 1 1 d . . .
H64 H 0.4276 0.3743 0.6750 0.037 Uiso 1 1 calc R . .
C65 C 0.2941(2) 0.45122(14) 0.65965(13) 0.0376(5) Uani 1 1 d . . .
H65 H 0.2933 0.4730 0.7061 0.045 Uiso 1 1 calc R . .
C66 C 0.2158(3) 0.47787(15) 0.60986(15) 0.0426(6) Uani 1 1 d . . .
H66 H 0.1601 0.5182 0.6215 0.051 Uiso 1 1 calc R . .
C67 C 0.2202(3) 0.44460(15) 0.54268(15) 0.0416(6) Uani 1 1 d . . .
H67 H 0.1680 0.4620 0.5074 0.050 Uiso 1 1 calc R . .
C68 C 0.3019(2) 0.38560(14) 0.52794(12) 0.0324(5) Uani 1 1 d . . .
H68 H 0.3041 0.3627 0.4819 0.039 Uiso 1 1 calc R . .
N5 N 0.45332(19) 0.15087(12) 0.78225(10) 0.0322(4) Uani 1 1 d . . .
C69 C 0.4604(3) 0.10863(15) 0.83233(12) 0.0380(5) Uani 1 1 d . . .
H69 H 0.4442 0.1320 0.8767 0.046 Uiso 1 1 calc R . .
C70 C 0.4901(3) 0.03250(16) 0.82270(15) 0.0453(6) Uani 1 1 d . . .
H70 H 0.4934 0.0039 0.8594 0.054 Uiso 1 1 calc R . .
C71 C 0.5150(3) -0.00101(16) 0.75748(16) 0.0449(6) Uani 1 1 d . . .
H71 H 0.5355 -0.0532 0.7485 0.054 Uiso 1 1 calc R . .
C72 C 0.5093(3) 0.04340(17) 0.70673(14) 0.0445(6) Uani 1 1 d . . .
H72 H 0.5274 0.0223 0.6620 0.053 Uiso 1 1 calc R . .
C73 C 0.4774(2) 0.11814(16) 0.72048(13) 0.0390(5) Uani 1 1 d . . .
H73 H 0.4723 0.1477 0.6845 0.047 Uiso 1 1 calc R . .
N6 N 0.32411(19) 0.39527(12) 0.83642(10) 0.0349(4) Uani 1 1 d . . .
C74 C 0.4089(3) 0.45454(16) 0.85472(16) 0.0478(7) Uani 1 1 d . . .
H74 H 0.4976 0.4452 0.8553 0.057 Uiso 1 1 calc R . .
C75 C 0.3719(4) 0.52824(19) 0.8727(2) 0.0642(9) Uani 1 1 d . . .
H75 H 0.4344 0.5688 0.8851 0.077 Uiso 1 1 calc R . .
C76 C 0.2449(4) 0.5426(2) 0.8725(2) 0.0740(12) Uani 1 1 d . . .
H76 H 0.2174 0.5929 0.8855 0.089 Uiso 1 1 calc R . .
C77 C 0.1569(3) 0.4819(2) 0.8528(2) 0.0703(11) Uani 1 1 d . . .
H77 H 0.0677 0.4897 0.8516 0.084 Uiso 1 1 calc R . .
C78 C 0.2013(3) 0.41021(17) 0.83526(15) 0.0460(6) Uani 1 1 d . . .
H78 H 0.1405 0.3690 0.8215 0.055 Uiso 1 1 calc R . .
N2 N 0.49052(18) 0.37073(12) 0.32098(11) 0.0350(4) Uani 1 1 d . . .
C54 C 0.4787(2) 0.40628(15) 0.38422(14) 0.0392(5) Uani 1 1 d . . .
H54 H 0.5161 0.3850 0.4218 0.047 Uiso 1 1 calc R . .
C55 C 0.4135(3) 0.47321(17) 0.39636(19) 0.0533(8) Uani 1 1 d . . .
H55 H 0.4065 0.4975 0.4416 0.064 Uiso 1 1 calc R . .
C56 C 0.3594(3) 0.50381(18) 0.3424(2) 0.0622(10) Uani 1 1 d . . .
H56 H 0.3135 0.5493 0.3499 0.075 Uiso 1 1 calc R . .
C57 C 0.3720(3) 0.46825(19) 0.2772(2) 0.0589(9) Uani 1 1 d . . .
H57 H 0.3356 0.4888 0.2390 0.071 Uiso 1 1 calc R . .
C58 C 0.4386(3) 0.40196(17) 0.26862(16) 0.0442(6) Uani 1 1 d . . .
H58 H 0.4481 0.3775 0.2237 0.053 Uiso 1 1 calc R . .
N3 N 0.61704(19) 0.13783(13) 0.53128(11) 0.0374(4) Uani 1 1 d U . .
C59 C 0.6845(3) 0.11062(17) 0.58073(16) 0.0455(6) Uani 1 1 d U . .
H59 H 0.6878 0.1382 0.6256 0.055 Uiso 1 1 calc R . .
C60 C 0.7507(3) 0.0437(2) 0.5701(2) 0.0625(9) Uani 1 1 d U . .
H60 H 0.7971 0.0257 0.6070 0.075 Uiso 1 1 calc R . .
C61 C 0.7476(4) 0.00396(19) 0.5051(2) 0.0737(11) Uani 1 1 d U . .
H61 H 0.7917 -0.0421 0.4963 0.088 Uiso 1 1 calc R . .
C62 C 0.6792(4) 0.0325(2) 0.4530(2) 0.0846(13) Uani 1 1 d U . .
H62 H 0.6763 0.0066 0.4076 0.101 Uiso 1 1 calc R . .
C63 C 0.6153(3) 0.0988(2) 0.46767(18) 0.0629(9) Uani 1 1 d U . .
H63 H 0.5681 0.1179 0.4316 0.076 Uiso 1 1 calc R . .
N1 N 0.7240(2) 0.15383(13) 0.28060(13) 0.0421(5) Uani 1 1 d U . .
C49 C 0.7960(3) 0.12686(19) 0.3272(2) 0.0683(10) Uani 1 1 d U . .
H49 H 0.7904 0.1466 0.3738 0.082 Uiso 1 1 calc R . .
C50 C 0.8831(4) 0.0679(2) 0.3093(3) 0.0892(14) Uani 1 1 d U . .
H50 H 0.9358 0.0482 0.3431 0.107 Uiso 1 1 calc R . .
C51 C 0.8872(4) 0.0411(2) 0.2411(3) 0.0883(14) Uani 1 1 d U . .
H51 H 0.9462 0.0032 0.2278 0.106 Uiso 1 1 calc R . .
C52 C 0.8126(4) 0.0659(2) 0.1941(3) 0.0833(13) Uani 1 1 d U . .
H52 H 0.8134 0.0451 0.1474 0.100 Uiso 1 1 calc R . .
C53 C 0.7334(4) 0.12322(18) 0.21494(19) 0.0611(9) Uani 1 1 d U . .
H53 H 0.6814 0.1429 0.1809 0.073 Uiso 1 1 calc R . .
N1S N 0.8528(7) 0.5381(4) 0.8804(3) 0.0908(18) Uani 0.60 1 d PDU A 1
C2S C 0.7832(11) 0.4846(7) 0.9075(5) 0.094(3) Uani 0.60 1 d PDU A 1
H2S H 0.7874 0.4321 0.8894 0.113 Uiso 0.60 1 calc PR A 1
C3S C 0.7102(8) 0.5043(5) 0.9582(4) 0.0877(19) Uani 0.60 1 d PDU A 1
H3S H 0.6675 0.4654 0.9769 0.105 Uiso 0.60 1 calc PR A 1
C4S C 0.6952(8) 0.5772(5) 0.9834(4) 0.095(2) Uani 0.60 1 d PDU A 1
H4S H 0.6411 0.5913 1.0187 0.114 Uiso 0.60 1 calc PR A 1
C5S C 0.7604(10) 0.6294(5) 0.9564(5) 0.084(2) Uani 0.60 1 d PDU A 1
H5S H 0.7495 0.6818 0.9725 0.100 Uiso 0.60 1 calc PR A 1
C6S C 0.8418(9) 0.6115(4) 0.9069(4) 0.0796(18) Uani 0.60 1 d PDU A 1
H6S H 0.8900 0.6506 0.8914 0.096 Uiso 0.60 1 calc PR A 1
N1S' N 0.8070(14) 0.4833(9) 0.9315(8) 0.110(4) Uani 0.40 1 d PDU B 2
C2S' C 0.7206(14) 0.5282(7) 0.9052(8) 0.098(3) Uani 0.40 1 d PDU B 2
H2S' H 0.6448 0.5074 0.8788 0.118 Uiso 0.40 1 calc PR B 2
C3S' C 0.7463(18) 0.6017(8) 0.9177(10) 0.113(4) Uani 0.40 1 d PDU B 2
H3S' H 0.6972 0.6351 0.8940 0.136 Uiso 0.40 1 calc PR B 2
C4S' C 0.8457(17) 0.6310(9) 0.9657(10) 0.122(4) Uani 0.40 1 d PDU B 2
H4S' H 0.8502 0.6833 0.9853 0.147 Uiso 0.40 1 calc PR B 2
C5S' C 0.9352(16) 0.5833(8) 0.9836(9) 0.128(4) Uani 0.40 1 d PDU B 2
H5S' H 1.0141 0.6032 1.0072 0.154 Uiso 0.40 1 calc PR B 2
C6S' C 0.9132(15) 0.5089(7) 0.9683(8) 0.114(3) Uani 0.40 1 d PDU B 2
H6S' H 0.9727 0.4745 0.9836 0.137 Uiso 0.40 1 calc PR B 2
N7S N 0.3976(13) 0.0295(9) 0.9997(14) 0.048(3) Uiso 0.25 1 d PDU C -1
C8S C 0.5031(13) 0.0827(9) 1.0098(9) 0.040(3) Uiso 0.25 1 d PDU C -1
H8S H 0.4892 0.1360 1.0157 0.048 Uiso 0.25 1 calc PR C -1
C9S C 0.6252(14) 0.0573(8) 1.0111(10) 0.047(3) Uiso 0.25 1 d PDU C -1
H9S H 0.6928 0.0953 1.0200 0.056 Uiso 0.25 1 calc PR C -1
C10S C 0.6585(17) -0.0147(9) 1.0012(11) 0.049(3) Uiso 0.25 1 d PDU C -1
H10S H 0.7437 -0.0295 0.9958 0.059 Uiso 0.25 1 calc PR C -1
C11S C 0.5575(17) -0.0654(9) 0.9994(13) 0.042(3) Uiso 0.25 1 d PDU C -1
H11S H 0.5758 -0.1170 1.0022 0.050 Uiso 0.25 1 calc PR C -1
C12S C 0.4301(18) -0.0468(10) 0.994(2) 0.051(3) Uiso 0.25 1 d PDU C -1
H12S H 0.3648 -0.0862 0.9862 0.061 Uiso 0.25 1 calc PR C -1
N13S N 0.3849(15) 0.0204(10) 0.9955(14) 0.050(3) Uiso 0.25 1 d PDU D -2
C14S C 0.4360(18) -0.0521(10) 0.991(2) 0.050(3) Uiso 0.25 1 d PDU D -2
H14S H 0.3809 -0.0964 0.9854 0.060 Uiso 0.25 1 calc PR D -2
C15S C 0.5664(17) -0.0590(10) 0.9931(14) 0.050(3) Uiso 0.25 1 d PDU D -2
H15S H 0.5964 -0.1093 0.9844 0.060 Uiso 0.25 1 calc PR D -2
C16S C 0.6563(15) -0.0011(8) 1.0068(10) 0.042(3) Uiso 0.25 1 d PDU D -2
H16S H 0.7448 -0.0086 1.0161 0.051 Uiso 0.25 1 calc PR D -2
C17S C 0.6084(14) 0.0669(8) 1.0059(9) 0.043(3) Uiso 0.25 1 d PDU D -2
H17S H 0.6669 0.1091 1.0071 0.052 Uiso 0.25 1 calc PR D -2
C18S C 0.4800(14) 0.0812(8) 1.0034(10) 0.036(3) Uiso 0.25 1 d PDU D -2
H18S H 0.4542 0.1325 1.0070 0.043 Uiso 0.25 1 calc PR D -2
O1W O 0.3778(6) 0.2260(4) 0.9123(3) 0.0298(13) Uiso 0.25 1 d P . .

loop_
_atom_site_aniso_label
_atom_site_aniso_U_11
_atom_site_aniso_U_22
_atom_site_aniso_U_33
_atom_site_aniso_U_23
_atom_site_aniso_U_13
_atom_site_aniso_U_12
Mn1 0.01850(14) 0.04147(19) 0.01591(14) 0.00301(12) 0.00067(10) -0.00251(12)
Mn2 0.01630(13) 0.03520(17) 0.01552(13) 0.00352(11) -0.00017(10) -0.00234(11)
Mn3 0.02338(15) 0.03574(18) 0.02219(15) 0.00515(12) 0.00073(11) -0.00098(12)
O1 0.0236(7) 0.0663(12) 0.0178(7) 0.0032(7) 0.0012(6) -0.0108(7)
O2 0.0197(7) 0.0436(9) 0.0198(7) 0.0037(6) 0.0002(5) -0.0020(6)
O3 0.0203(7) 0.0462(9) 0.0181(6) 0.0027(6) 0.0003(5) -0.0069(6)
O4 0.0176(6) 0.0350(8) 0.0200(6) 0.0078(5) -0.0008(5) -0.0017(5)
O5 0.0259(7) 0.0374(8) 0.0208(7) 0.0056(6) 0.0005(5) -0.0046(6)
O6 0.0336(8) 0.0412(9) 0.0224(7) 0.0061(6) 0.0034(6) -0.0016(7)
O7 0.0480(11) 0.0663(13) 0.0290(9) 0.0186(9) 0.0027(8) -0.0045(9)
C1 0.0237(9) 0.0384(11) 0.0190(9) 0.0007(8) 0.0005(7) -0.0010(8)
C2 0.0278(10) 0.0543(15) 0.0188(9) 0.0033(9) 0.0014(8) -0.0049(10)
C3 0.0298(11) 0.0568(15) 0.0198(9) 0.0055(9) -0.0040(8) -0.0052(10)
C4 0.0279(11) 0.0638(17) 0.0244(10) 0.0073(10) -0.0070(8) -0.0096(11)
C5 0.0252(10) 0.0522(14) 0.0219(10) 0.0078(9) -0.0015(8) -0.0071(9)
C6 0.0219(9) 0.0328(10) 0.0183(8) 0.0022(7) -0.0011(7) -0.0010(7)
C7 0.0210(9) 0.0291(10) 0.0192(8) 0.0027(7) 0.0001(7) -0.0003(7)
C8 0.0199(9) 0.0381(11) 0.0190(9) 0.0036(8) -0.0008(7) -0.0057(8)
C9 0.0203(8) 0.0286(10) 0.0195(8) 0.0041(7) -0.0002(7) -0.0011(7)
C10 0.0188(8) 0.0292(10) 0.0203(8) 0.0049(7) -0.0006(7) -0.0027(7)
C11 0.0193(8) 0.0256(9) 0.0205(8) 0.0064(7) 0.0003(7) -0.0011(7)
C12 0.0206(9) 0.0312(10) 0.0199(8) 0.0066(7) 0.0012(7) -0.0006(7)
C13 0.0205(9) 0.0431(12) 0.0244(10) 0.0091(8) 0.0035(7) -0.0005(8)
C14 0.0196(9) 0.0457(13) 0.0255(10) 0.0081(9) -0.0013(7) -0.0038(8)
C15 0.0203(9) 0.0385(11) 0.0216(9) 0.0070(8) -0.0021(7) -0.0025(8)
C16 0.0196(9) 0.0349(11) 0.0205(9) 0.0065(7) 0.0019(7) 0.0027(7)
C17 0.0260(10) 0.0396(12) 0.0217(9) 0.0085(8) 0.0033(7) -0.0025(8)
C18 0.0252(10) 0.0365(11) 0.0251(10) 0.0097(8) 0.0054(8) 0.0041(8)
C19 0.0396(13) 0.0462(14) 0.0295(11) 0.0122(10) 0.0102(9) 0.0033(10)
C20 0.0656(19) 0.0539(17) 0.0398(14) 0.0209(13) 0.0214(13) 0.0036(14)
C21 0.0603(19) 0.066(2) 0.0534(18) 0.0184(15) 0.0259(15) -0.0106(16)
C22 0.0403(15) 0.076(2) 0.0563(18) 0.0137(16) 0.0165(13) -0.0138(14)
C23 0.0320(12) 0.0633(17) 0.0353(13) 0.0129(12) 0.0101(10) -0.0010(11)
C24 0.0324(11) 0.0397(12) 0.0267(10) 0.0086(9) 0.0102(9) 0.0029(9)
O8 0.0232(7) 0.0541(10) 0.0200(7) 0.0087(7) -0.0001(5) -0.0053(7)
O9 0.0191(7) 0.0476(9) 0.0183(6) 0.0042(6) 0.0001(5) -0.0047(6)
O10 0.0178(6) 0.0473(9) 0.0191(6) 0.0076(6) -0.0005(5) -0.0047(6)
O11 0.0193(6) 0.0396(8) 0.0178(6) 0.0056(6) -0.0020(5) -0.0059(6)
O12 0.0218(7) 0.0465(9) 0.0211(7) 0.0079(6) 0.0001(5) 0.0005(6)
O13 0.0251(7) 0.0415(9) 0.0229(7) 0.0067(6) 0.0042(6) 0.0022(6)
O14 0.0343(10) 0.1107(19) 0.0292(9) 0.0248(11) 0.0076(7) 0.0145(11)
C25 0.0218(9) 0.0359(11) 0.0216(9) 0.0034(8) 0.0013(7) -0.0026(8)
C26 0.0312(11) 0.0653(17) 0.0221(10) 0.0111(10) 0.0011(9) -0.0127(11)
C27 0.0318(12) 0.085(2) 0.0270(11) 0.0136(12) 0.0057(9) -0.0170(13)
C28 0.0235(10) 0.0702(18) 0.0311(12) 0.0112(11) 0.0015(9) -0.0118(11)
C29 0.0220(9) 0.0463(13) 0.0236(10) 0.0072(9) 0.0009(8) -0.0027(9)
C30 0.0208(9) 0.0312(10) 0.0204(9) 0.0039(7) 0.0024(7) -0.0004(7)
C31 0.0177(8) 0.0302(10) 0.0201(8) 0.0048(7) 0.0007(7) -0.0001(7)
C32 0.0194(9) 0.0394(11) 0.0194(9) 0.0045(8) 0.0003(7) -0.0030(8)
C33 0.0189(8) 0.0304(10) 0.0191(8) 0.0036(7) 0.0000(7) -0.0014(7)
C34 0.0184(8) 0.0381(11) 0.0178(8) 0.0028(7) 0.0006(7) -0.0012(8)
C35 0.0179(8) 0.0334(10) 0.0197(8) 0.0045(7) -0.0002(7) 0.0002(7)
C36 0.0193(9) 0.0428(12) 0.0180(8) 0.0051(8) -0.0009(7) -0.0023(8)
C37 0.0241(10) 0.0675(17) 0.0189(9) 0.0057(10) -0.0023(8) -0.0100(10)
C38 0.0243(11) 0.083(2) 0.0239(11) 0.0065(12) -0.0029(8) -0.0189(12)
C39 0.0208(10) 0.0630(16) 0.0214(10) 0.0048(10) 0.0018(8) -0.0093(10)
C40 0.0209(9) 0.0387(11) 0.0178(8) 0.0018(8) -0.0003(7) -0.0033(8)
C41 0.0219(9) 0.0432(12) 0.0209(9) 0.0053(8) 0.0002(7) 0.0012(8)
C42 0.0245(9) 0.0324(11) 0.0207(9) 0.0033(7) -0.0003(7) 0.0000(8)
C43 0.0330(11) 0.0450(13) 0.0268(10) 0.0101(9) 0.0041(9) 0.0024(10)
C44 0.0431(14) 0.0592(17) 0.0249(11) 0.0151(11) 0.0035(10) 0.0026(12)
C45 0.0443(14) 0.0507(15) 0.0243(11) 0.0076(10) -0.0053(9) 0.0043(11)
C46 0.0394(14) 0.095(2) 0.0291(12) 0.0137(14) -0.0029(11) 0.0202(15)
C47 0.0354(13) 0.090(2) 0.0248(11) 0.0136(13) 0.0028(10) 0.0163(14)
C48 0.0306(10) 0.0316(11) 0.0203(9) 0.0042(7) 0.0011(8) 0.0024(8)
N4 0.0235(8) 0.0316(9) 0.0254(8) 0.0063(7) 0.0014(6) -0.0033(7)
C64 0.0290(10) 0.0347(11) 0.0284(10) 0.0052(8) 0.0033(8) -0.0041(8)
C65 0.0400(13) 0.0344(12) 0.0381(12) 0.0019(10) 0.0099(10) -0.0012(10)
C66 0.0367(13) 0.0343(13) 0.0567(16) 0.0035(11) 0.0073(12) 0.0053(10)
C67 0.0392(13) 0.0371(13) 0.0486(15) 0.0122(11) -0.0063(11) 0.0047(10)
C68 0.0311(11) 0.0339(12) 0.0319(11) 0.0073(9) -0.0024(9) -0.0013(9)
N5 0.0303(9) 0.0372(10) 0.0302(9) 0.0096(8) 0.0012(7) 0.0014(8)
C69 0.0432(13) 0.0447(14) 0.0276(11) 0.0082(10) 0.0068(10) 0.0004(11)
C70 0.0508(16) 0.0456(15) 0.0440(14) 0.0210(12) 0.0057(12) 0.0016(12)
C71 0.0437(14) 0.0325(13) 0.0578(17) 0.0036(11) 0.0046(12) 0.0053(11)
C72 0.0475(15) 0.0510(16) 0.0338(13) 0.0008(11) 0.0065(11) 0.0061(12)
C73 0.0394(13) 0.0503(15) 0.0293(11) 0.0112(10) 0.0038(10) 0.0051(11)
N6 0.0312(10) 0.0395(11) 0.0318(10) 0.0022(8) -0.0035(8) 0.0001(8)
C74 0.0376(14) 0.0412(15) 0.0602(18) -0.0037(12) 0.0015(12) -0.0043(11)
C75 0.062(2) 0.0441(17) 0.079(2) -0.0093(16) -0.0019(18) -0.0064(15)
C76 0.072(2) 0.0458(18) 0.091(3) -0.0147(17) -0.029(2) 0.0194(17)
C77 0.0457(18) 0.059(2) 0.096(3) -0.0132(19) -0.0163(18) 0.0171(15)
C78 0.0319(12) 0.0462(15) 0.0548(16) -0.0037(12) -0.0073(11) 0.0045(11)
N2 0.0241(9) 0.0431(11) 0.0385(11) 0.0091(9) 0.0023(8) -0.0001(8)
C54 0.0301(11) 0.0425(14) 0.0453(14) 0.0044(11) 0.0101(10) -0.0026(10)
C55 0.0457(16) 0.0400(15) 0.076(2) 0.0037(14) 0.0260(15) -0.0031(12)
C56 0.0505(18) 0.0365(15) 0.107(3) 0.0241(17) 0.0250(19) 0.0054(13)
C57 0.0409(15) 0.0540(18) 0.089(3) 0.0386(18) -0.0012(16) -0.0007(13)
C58 0.0350(13) 0.0495(16) 0.0508(16) 0.0200(12) -0.0025(11) -0.0031(11)
N3 0.0254(9) 0.0420(11) 0.0434(11) 0.0021(9) 0.0026(8) 0.0017(8)
C59 0.0417(14) 0.0470(15) 0.0527(16) 0.0175(12) 0.0140(12) 0.0081(11)
C60 0.0562(18) 0.0542(18) 0.087(2) 0.0342(17) 0.0181(17) 0.0160(15)
C61 0.066(2) 0.0319(15) 0.118(3) -0.0056(17) 0.002(2) 0.0076(14)
C62 0.068(2) 0.064(2) 0.102(3) -0.040(2) -0.017(2) 0.0185(18)
C63 0.0464(16) 0.065(2) 0.0647(19) -0.0250(16) -0.0151(14) 0.0173(15)
N1 0.0308(10) 0.0391(11) 0.0546(13) -0.0003(10) 0.0087(9) -0.0018(8)
C49 0.0478(17) 0.0438(16) 0.103(3) -0.0066(17) -0.0259(18) 0.0059(13)
C50 0.054(2) 0.060(2) 0.143(4) -0.001(2) -0.027(2) 0.0076(17)
C51 0.049(2) 0.059(2) 0.146(4) -0.026(2) 0.018(2) -0.0025(17)
C52 0.070(2) 0.056(2) 0.123(3) -0.012(2) 0.052(2) -0.0035(18)
C53 0.068(2) 0.0462(16) 0.071(2) -0.0035(14) 0.0413(17) -0.0041(14)
N1S 0.097(4) 0.081(4) 0.090(4) -0.013(3) 0.032(3) 0.002(3)
C2S 0.109(6) 0.076(5) 0.088(5) -0.021(4) 0.012(4) -0.013(5)
C3S 0.093(5) 0.097(5) 0.074(4) 0.019(4) 0.001(4) -0.003(4)
C4S 0.104(5) 0.109(5) 0.086(4) 0.038(4) 0.033(4) 0.027(4)
C5S 0.098(5) 0.083(4) 0.082(4) 0.030(4) 0.037(4) 0.033(4)
C6S 0.089(4) 0.078(4) 0.077(4) 0.013(3) 0.037(4) 0.004(4)
N1S' 0.133(8) 0.071(6) 0.112(8) -0.006(6) -0.031(6) -0.013(5)
C2S' 0.102(7) 0.071(5) 0.110(7) 0.003(6) -0.037(6) -0.018(5)
C3S' 0.124(8) 0.076(6) 0.128(8) 0.007(6) -0.042(7) -0.007(6)
C4S' 0.128(8) 0.077(6) 0.147(8) 0.005(6) -0.049(7) -0.012(6)
C5S' 0.143(8) 0.081(6) 0.144(8) 0.003(6) -0.057(7) -0.008(6)
C6S' 0.133(8) 0.078(6) 0.119(7) 0.007(6) -0.043(6) -0.003(6)

loop_
_atom_type_symbol
_atom_type_description
_atom_type_scat_dispersion_real
_atom_type_scat_dispersion_imag
_atom_type_scat_source
C C 0.0033 0.0016 'International Tables Vol C Tables 4.2.6.8 and 6.1.1.4'
H H 0.0000 0.0000 'International Tables Vol C Tables 4.2.6.8 and 6.1.1.4'
N N 0.0061 0.0033 'International Tables Vol C Tables 4.2.6.8 and 6.1.1.4'
O O 0.0106 0.0060 'International Tables Vol C Tables 4.2.6.8 and 6.1.1.4'
Mn Mn 0.3368 0.7283 'International Tables Vol C Tables 4.2.6.8 and 6.1.1.4'

loop_
_geom_angle_atom_site_label_1
_geom_angle_atom_site_label_2
_geom_angle_atom_site_label_3
_geom_angle
_geom_angle_site_symmetry_1
_geom_angle_site_symmetry_3
_geom_angle_publ_flag
O1 Mn1 O2 89.72(7) . . ?
O1 Mn1 O8 92.62(7) . . ?
O1 Mn1 O9 176.61(7) . . ?
O1 Mn1 N2 89.90(8) . . ?
O1 Mn1 N1 90.78(9) . . ?
O2 Mn1 O8 177.64(6) . . ?
O2 Mn1 O9 87.00(6) . . ?
O2 Mn1 N2 90.05(7) . . ?
O2 Mn1 N1 92.63(7) . . ?
O8 Mn1 O9 90.67(6) . . ?
O8 Mn1 N2 90.27(8) . . ?
O8 Mn1 N1 87.03(8) . . ?
O9 Mn1 N2 89.27(7) . . ?
O9 Mn1 N1 90.20(8) . . ?
N2 Mn1 N1 177.24(7) . . ?
O3 Mn2 O4 89.53(6) . . ?
O3 Mn2 O10 87.55(6) . . ?
O3 Mn2 O11 174.96(7) . . ?
O3 Mn2 N4 90.58(7) . . ?
O3 Mn2 N3 88.67(7) . . ?
O4 Mn2 O10 177.08(6) . . ?
O4 Mn2 O11 92.87(6) . . ?
O4 Mn2 N4 86.77(6) . . ?
O4 Mn2 N3 90.52(7) . . ?
O10 Mn2 O11 90.04(6) . . ?
O10 Mn2 N4 93.31(7) . . ?
O10 Mn2 N3 89.37(7) . . ?
O11 Mn2 N4 93.97(7) . . ?
O11 Mn2 N3 86.88(7) . . ?
N4 Mn2 N3 177.19(7) . . ?
O5 Mn3 O6 83.82(6) . . ?
O5 Mn3 O12 93.91(6) . . ?
O5 Mn3 O13 173.68(6) . . ?
O5 Mn3 N5 91.14(7) . . ?
O5 Mn3 N6 94.71(7) . . ?
O5 Mn3 O1W 136.03(15) . . ?
O6 Mn3 O12 176.46(6) . . ?
O6 Mn3 O13 101.84(6) . . ?
O6 Mn3 N5 86.76(7) . . ?
O6 Mn3 N6 88.92(7) . . ?
O6 Mn3 O1W 54.67(15) . . ?
O12 Mn3 O13 80.56(6) . . ?
O12 Mn3 N5 96.02(7) . . ?
O12 Mn3 N6 88.55(7) . . ?
O12 Mn3 O1W 128.20(15) . . ?
O13 Mn3 N5 86.43(7) . . ?
O13 Mn3 N6 88.24(7) . . ?
O13 Mn3 O1W 48.65(15) . . ?
N5 Mn3 N6 172.31(7) . . ?
N5 Mn3 O1W 74.35(15) . . ?
N6 Mn3 O1W 97.96(15) . . ?
Mn1 O1 C1 127.78(13) . . ?
Mn1 O2 C7 131.39(14) . . ?
Mn2 O3 C9 132.34(13) . . ?
Mn2 O4 C11 123.06(12) . . ?
Mn3 O5 C16 127.35(13) . . ?
Mn3 O6 C18 125.77(13) . . ?
H7 O7 C19 109.5 . . ?
O1 C1 C2 115.73(19) . . ?
O1 C1 C6 125.64(18) . . ?
C2 C1 C6 118.62(19) . . ?
C1 C2 H2 119.2 . . ?
C1 C2 C3 121.6(2) . . ?
H2 C2 C3 119.2 . . ?
C2 C3 H3 119.9 . . ?
C2 C3 C4 120.3(2) . . ?
H3 C3 C4 119.9 . . ?
C3 C4 H4 120.3 . . ?
C3 C4 C5 119.3(2) . . ?
H4 C4 C5 120.3 . . ?
C4 C5 H5 118.9 . . ?
C4 C5 C6 122.2(2) . . ?
H5 C5 C6 118.9 . . ?
C1 C6 C5 118.02(18) . . ?
C1 C6 C7 121.17(18) . . ?
C5 C6 C7 120.80(18) . . ?
O2 C7 C6 119.31(17) . . ?
O2 C7 C8 119.15(18) . . ?
C6 C7 C8 121.54(18) . . ?
C7 C8 H8 118.2 . . ?
C7 C8 C9 123.68(18) . . ?
H8 C8 C9 118.2 . . ?
O3 C9 C8 119.28(18) . . ?
O3 C9 C10 118.91(17) . . ?
C8 C9 C10 121.67(18) . . ?
C9 C10 C11 120.12(17) . . ?
C9 C10 C15 121.01(17) . . ?
C11 C10 C15 118.88(18) . . ?
O4 C11 C10 123.11(17) . . ?
O4 C11 C12 118.26(17) . . ?
C10 C11 C12 118.54(17) . . ?
C11 C12 C13 119.43(18) . . ?
C11 C12 C16 120.90(17) . . ?
C13 C12 C16 119.54(18) . . ?
C12 C13 H13 119.1 . . ?
C12 C13 C14 121.73(19) . . ?
H13 C13 C14 119.1 . . ?
C13 C14 H14 120.5 . . ?
C13 C14 C15 119.06(19) . . ?
H14 C14 C15 120.5 . . ?
C10 C15 C14 122.07(19) . . ?
C10 C15 H15 119.0 . . ?
C14 C15 H15 119.0 . . ?
O5 C16 C12 117.97(18) . . ?
O5 C16 C17 124.36(19) . . ?
C12 C16 C17 117.63(18) . . ?
C16 C17 H17 117.0 . . ?
C16 C17 C18 125.9(2) . . ?
H17 C17 C18 117.0 . . ?
O6 C18 C17 124.8(2) . . ?
O6 C18 C24 116.39(19) . . ?
C17 C18 C24 118.8(2) . . ?
O7 C19 C20 117.9(2) . . ?
O7 C19 C24 121.9(2) . . ?
C20 C19 C24 120.2(3) . . ?
C19 C20 H20 119.8 . . ?
C19 C20 C21 120.3(3) . . ?
H20 C20 C21 119.8 . . ?
C20 C21 H21 119.7 . . ?
C20 C21 C22 120.6(3) . . ?
H21 C21 C22 119.7 . . ?
C21 C22 H22 120.5 . . ?
C21 C22 C23 119.0(3) . . ?
H22 C22 C23 120.5 . . ?
C22 C23 H23 119.2 . . ?
C22 C23 C24 121.6(3) . . ?
H23 C23 C24 119.2 . . ?
C18 C24 C19 119.6(2) . . ?
C18 C24 C23 122.5(2) . . ?
C19 C24 C23 117.8(2) . . ?
Mn1 O8 C25 125.07(14) . . ?
Mn1 O9 C31 132.59(13) . . ?
Mn2 O10 C33 131.51(13) . . ?
Mn2 O11 C35 129.28(13) . . ?
Mn3 O12 C40 125.11(14) . . ?
Mn3 O13 C42 125.19(13) . . ?
H14A O14 C43 109.5 . . ?
O8 C25 C26 116.77(19) . . ?
O8 C25 C30 125.30(18) . . ?
C26 C25 C30 117.91(19) . . ?
C25 C26 H26 119.0 . . ?
C25 C26 C27 122.0(2) . . ?
H26 C26 C27 119.0 . . ?
C26 C27 H27 119.9 . . ?
C26 C27 C28 120.2(2) . . ?
H27 C27 C28 119.9 . . ?
C27 C28 H28 120.5 . . ?
C27 C28 C29 118.9(2) . . ?
H28 C28 C29 120.5 . . ?
C28 C29 H29 118.7 . . ?
C28 C29 C30 122.6(2) . . ?
H29 C29 C30 118.7 . . ?
C25 C30 C29 118.21(18) . . ?
C25 C30 C31 120.84(18) . . ?
C29 C30 C31 120.92(18) . . ?
O9 C31 C30 119.25(17) . . ?
O9 C31 C32 119.15(17) . . ?
C30 C31 C32 121.59(18) . . ?
C31 C32 H32 117.8 . . ?
C31 C32 C33 124.38(18) . . ?
H32 C32 C33 117.8 . . ?
O10 C33 C32 119.49(17) . . ?
O10 C33 C34 118.68(17) . . ?
C32 C33 C34 121.80(17) . . ?
C33 C34 C35 121.02(17) . . ?
C33 C34 C39 120.26(18) . . ?
C35 C34 C39 118.63(18) . . ?
O11 C35 C34 124.37(18) . . ?
O11 C35 C36 116.82(17) . . ?
C34 C35 C36 118.80(18) . . ?
C35 C36 C37 119.58(19) . . ?
C35 C36 C40 119.92(18) . . ?
C37 C36 C40 120.32(18) . . ?
C36 C37 H37 119.3 . . ?
C36 C37 C38 121.3(2) . . ?
H37 C37 C38 119.3 . . ?
C37 C38 H38 120.2 . . ?
C37 C38 C39 119.5(2) . . ?
H38 C38 C39 120.2 . . ?
C34 C39 C38 122.1(2) . . ?
C34 C39 H39 119.0 . . ?
C38 C39 H39 119.0 . . ?
O12 C40 C36 116.66(18) . . ?
O12 C40 C41 124.10(19) . . ?
C36 C40 C41 119.13(18) . . ?
C40 C41 H41 117.8 . . ?
C40 C41 C42 124.40(19) . . ?
H41 C41 C42 117.8 . . ?
O13 C42 C41 123.25(19) . . ?
O13 C42 C48 115.74(18) . . ?
C41 C42 C48 120.97(19) . . ?
O14 C43 C44 116.9(2) . . ?
O14 C43 C48 121.8(2) . . ?
C44 C43 C48 121.3(2) . . ?
C43 C44 H44 120.0 . . ?
C43 C44 C45 120.0(2) . . ?
H44 C44 C45 120.0 . . ?
C44 C45 H45 119.6 . . ?
C44 C45 C46 120.9(2) . . ?
H45 C45 C46 119.6 . . ?
C45 C46 H46 120.4 . . ?
C45 C46 C47 119.3(3) . . ?
H46 C46 C47 120.4 . . ?
C46 C47 H47 118.7 . . ?
C46 C47 C48 122.5(2) . . ?
H47 C47 C48 118.7 . . ?
C42 C48 C43 121.0(2) . . ?
C42 C48 C47 122.9(2) . . ?
C43 C48 C47 116.1(2) . . ?
Mn2 N4 C64 118.63(15) . . ?
Mn2 N4 C68 123.39(15) . . ?
C64 N4 C68 117.6(2) . . ?
N4 C64 H64 118.5 . . ?
N4 C64 C65 122.9(2) . . ?
H64 C64 C65 118.5 . . ?
C64 C65 H65 120.5 . . ?
C64 C65 C66 118.9(2) . . ?
H65 C65 C66 120.5 . . ?
C65 C66 H66 120.7 . . ?
C65 C66 C67 118.7(2) . . ?
H66 C66 C67 120.7 . . ?
C66 C67 H67 120.6 . . ?
C66 C67 C68 118.8(2) . . ?
H67 C67 C68 120.6 . . ?
N4 C68 C67 123.0(2) . . ?
N4 C68 H68 118.5 . . ?
C67 C68 H68 118.5 . . ?
Mn3 N5 C69 120.31(17) . . ?
Mn3 N5 C73 121.44(16) . . ?
C69 N5 C73 118.1(2) . . ?
N5 C69 H69 118.4 . . ?
N5 C69 C70 123.1(2) . . ?
H69 C69 C70 118.4 . . ?
C69 C70 H70 121.0 . . ?
C69 C70 C71 118.0(2) . . ?
H70 C70 C71 121.0 . . ?
C70 C71 H71 120.9 . . ?
C70 C71 C72 118.2(3) . . ?
H71 C71 C72 120.9 . . ?
C71 C72 H72 120.0 . . ?
C71 C72 C73 120.0(3) . . ?
H72 C72 C73 120.0 . . ?
N5 C73 C72 122.5(2) . . ?
N5 C73 H73 118.7 . . ?
C72 C73 H73 118.7 . . ?
Mn3 N6 C74 121.18(18) . . ?
Mn3 N6 C78 121.34(18) . . ?
C74 N6 C78 117.4(2) . . ?
N6 C74 H74 118.8 . . ?
N6 C74 C75 122.4(3) . . ?
H74 C74 C75 118.8 . . ?
C74 C75 H75 120.2 . . ?
C74 C75 C76 119.6(3) . . ?
H75 C75 C76 120.2 . . ?
C75 C76 H76 120.9 . . ?
C75 C76 C77 118.2(3) . . ?
H76 C76 C77 120.9 . . ?
C76 C77 H77 120.7 . . ?
C76 C77 C78 118.7(3) . . ?
H77 C77 C78 120.7 . . ?
N6 C78 C77 123.7(3) . . ?
N6 C78 H78 118.2 . . ?
C77 C78 H78 118.2 . . ?
Mn1 N2 C54 121.54(17) . . ?
Mn1 N2 C58 120.15(19) . . ?
C54 N2 C58 118.3(2) . . ?
N2 C54 H54 119.1 . . ?
N2 C54 C55 121.8(3) . . ?
H54 C54 C55 119.1 . . ?
C54 C55 H55 120.4 . . ?
C54 C55 C56 119.2(3) . . ?
H55 C55 C56 120.4 . . ?
C55 C56 H56 120.2 . . ?
C55 C56 C57 119.5(3) . . ?
H56 C56 C57 120.2 . . ?
C56 C57 H57 120.8 . . ?
C56 C57 C58 118.4(3) . . ?
H57 C57 C58 120.8 . . ?
N2 C58 C57 122.8(3) . . ?
N2 C58 H58 118.6 . . ?
C57 C58 H58 118.6 . . ?
Mn2 N3 C59 121.43(19) . . ?
Mn2 N3 C63 120.9(2) . . ?
C59 N3 C63 117.7(3) . . ?
N3 C59 H59 118.4 . . ?
N3 C59 C60 123.1(3) . . ?
H59 C59 C60 118.4 . . ?
C59 C60 H60 120.6 . . ?
C59 C60 C61 118.7(3) . . ?
H60 C60 C61 120.6 . . ?
C60 C61 H61 120.7 . . ?
C60 C61 C62 118.6(3) . . ?
H61 C61 C62 120.7 . . ?
C61 C62 H62 120.4 . . ?
C61 C62 C63 119.2(4) . . ?
H62 C62 C63 120.4 . . ?
N3 C63 C62 122.6(4) . . ?
N3 C63 H63 118.7 . . ?
C62 C63 H63 118.7 . . ?
Mn1 N1 C49 124.3(2) . . ?
Mn1 N1 C53 117.6(2) . . ?
C49 N1 C53 117.5(3) . . ?
N1 C49 H49 119.4 . . ?
N1 C49 C50 121.1(4) . . ?
H49 C49 C50 119.4 . . ?
C49 C50 H50 121.4 . . ?
C49 C50 C51 117.1(4) . . ?
H50 C50 C51 121.4 . . ?
C50 C51 H51 118.9 . . ?
C50 C51 C52 122.3(4) . . ?
H51 C51 C52 118.9 . . ?
C51 C52 H52 121.4 . . ?
C51 C52 C53 117.2(5) . . ?
H52 C52 C53 121.4 . . ?
N1 C53 C52 124.7(4) . . ?
N1 C53 H53 117.7 . . ?
C52 C53 H53 117.7 . . ?
C2S N1S C6S 116.7(7) . . ?
N1S C2S H2S 119.0 . . ?
N1S C2S C3S 122.0(10) . . ?
H2S C2S C3S 119.0 . . ?
C2S C3S H3S 119.1 . . ?
C2S C3S C4S 121.8(9) . . ?
H3S C3S C4S 119.1 . . ?
C3S C4S H4S 121.8 . . ?
C3S C4S C5S 116.4(8) . . ?
H4S C4S C5S 121.8 . . ?
C4S C5S H5S 118.2 . . ?
C4S C5S C6S 123.6(8) . . ?
H5S C5S C6S 118.2 . . ?
N1S C6S C5S 119.3(8) . . ?
N1S C6S H6S 120.4 . . ?
C5S C6S H6S 120.4 . . ?
C2S' N1S' C6S' 124.3(15) . . ?
N1S' C2S' H2S' 121.7 . . ?
N1S' C2S' C3S' 116.7(13) . . ?
H2S' C2S' C3S' 121.7 . . ?
C2S' C3S' H3S' 120.0 . . ?
C2S' C3S' C4S' 119.9(14) . . ?
H3S' C3S' C4S' 120.0 . . ?
C3S' C4S' H4S' 120.8 . . ?
C3S' C4S' C5S' 118.3(16) . . ?
H4S' C4S' C5S' 120.8 . . ?
C4S' C5S' H5S' 120.1 . . ?
C4S' C5S' C6S' 119.8(14) . . ?
H5S' C5S' C6S' 120.1 . . ?
N1S' C6S' C5S' 118.6(14) . . ?
N1S' C6S' H6S' 120.7 . . ?
C5S' C6S' H6S' 120.7 . . ?
C8S N7S C12S 114.7(12) . . ?
N7S C8S H8S 120.0 . . ?
N7S C8S C9S 119.9(12) . . ?
H8S C8S C9S 120.0 . . ?
C8S C9S H9S 116.7 . . ?
C8S C9S C10S 126.6(14) . . ?
H9S C9S C10S 116.7 . . ?
C9S C10S H10S 123.5 . . ?
C9S C10S C11S 112.9(13) . . ?
H10S C10S C11S 123.5 . . ?
C10S C11S H11S 117.6 . . ?
C10S C11S C12S 124.7(14) . . ?
H11S C11S C12S 117.6 . . ?
N7S C12S C11S 120.1(13) . . ?
N7S C12S H12S 120.0 . . ?
C11S C12S H12S 120.0 . . ?
C14S N13S C18S 113.4(12) . . ?
N13S C14S H14S 120.1 . . ?
N13S C14S C15S 119.8(14) . . ?
H14S C14S C15S 120.1 . . ?
C14S C15S H15S 116.8 . . ?
C14S C15S C16S 126.4(15) . . ?
H15S C15S C16S 116.8 . . ?
C15S C16S H16S 123.4 . . ?
C15S C16S C17S 113.2(13) . . ?
H16S C16S C17S 123.4 . . ?
C16S C17S H17S 117.6 . . ?
C16S C17S C18S 124.9(13) . . ?
H17S C17S C18S 117.6 . . ?
N13S C18S C17S 121.3(12) . . ?
N13S C18S H18S 119.3 . . ?
C17S C18S H18S 119.3 . . ?

loop_
_geom_bond_atom_site_label_1
_geom_bond_atom_site_label_2
_geom_bond_distance
_geom_bond_site_symmetry_2
_geom_bond_publ_flag
Mn1 O1 1.8760(15) . ?
Mn1 O2 1.9156(15) . ?
Mn1 O8 1.8857(16) . ?
Mn1 O9 1.8931(14) . ?
Mn1 N2 2.294(2) . ?
Mn1 N1 2.331(2) . ?
Mn2 O3 1.8893(14) . ?
Mn2 O4 1.8832(14) . ?
Mn2 O10 1.8942(15) . ?
Mn2 O11 1.8721(14) . ?
Mn2 N4 2.3523(19) . ?
Mn2 N3 2.378(2) . ?
Mn3 O5 2.1090(15) . ?
Mn3 O6 2.1444(17) . ?
Mn3 O12 2.1120(16) . ?
Mn3 O13 2.1502(15) . ?
Mn3 N5 2.321(2) . ?
Mn3 N6 2.266(2) . ?
Mn3 O1W 2.496(6) . ?
O1 C1 1.330(3) . ?
O2 C7 1.281(2) . ?
O3 C9 1.285(2) . ?
O4 C11 1.317(2) . ?
O5 C16 1.253(3) . ?
O6 C18 1.291(3) . ?
O7 H7 0.8400 . ?
O7 C19 1.348(3) . ?
C1 C2 1.407(3) . ?
C1 C6 1.420(3) . ?
C2 H2 0.9500 . ?
C2 C3 1.369(3) . ?
C3 H3 0.9500 . ?
C3 C4 1.392(3) . ?
C4 H4 0.9500 . ?
C4 C5 1.374(3) . ?
C5 H5 0.9500 . ?
C5 C6 1.406(3) . ?
C6 C7 1.476(3) . ?
C7 C8 1.416(3) . ?
C8 H8 0.9500 . ?
C8 C9 1.406(3) . ?
C9 C10 1.483(3) . ?
C10 C11 1.431(3) . ?
C10 C15 1.398(3) . ?
C11 C12 1.428(3) . ?
C12 C13 1.392(3) . ?
C12 C16 1.503(3) . ?
C13 H13 0.9500 . ?
C13 C14 1.387(3) . ?
C14 H14 0.9500 . ?
C14 C15 1.382(3) . ?
C15 H15 0.9500 . ?
C16 C17 1.419(3) . ?
C17 H17 0.9500 . ?
C17 C18 1.393(3) . ?
C18 C24 1.493(3) . ?
C19 C20 1.392(4) . ?
C19 C24 1.412(3) . ?
C20 H20 0.9500 . ?
C20 C21 1.367(5) . ?
C21 H21 0.9500 . ?
C21 C22 1.396(5) . ?
C22 H22 0.9500 . ?
C22 C23 1.386(4) . ?
C23 H23 0.9500 . ?
C23 C24 1.394(4) . ?
O8 C25 1.326(2) . ?
O9 C31 1.286(2) . ?
O10 C33 1.286(2) . ?
O11 C35 1.316(2) . ?
O12 C40 1.263(2) . ?
O13 C42 1.295(3) . ?
O14 H14A 0.8400 . ?
O14 C43 1.350(3) . ?
C25 C26 1.407(3) . ?
C25 C30 1.426(3) . ?
C26 H26 0.9500 . ?
C26 C27 1.374(3) . ?
C27 H27 0.9500 . ?
C27 C28 1.397(3) . ?
C28 H28 0.9500 . ?
C28 C29 1.371(3) . ?
C29 H29 0.9500 . ?
C29 C30 1.409(3) . ?
C30 C31 1.472(3) . ?
C31 C32 1.411(3) . ?
C32 H32 0.9500 . ?
C32 C33 1.401(3) . ?
C33 C34 1.485(3) . ?
C34 C35 1.426(3) . ?
C34 C39 1.404(3) . ?
C35 C36 1.433(3) . ?
C36 C37 1.390(3) . ?
C36 C40 1.502(3) . ?
C37 H37 0.9500 . ?
C37 C38 1.389(3) . ?
C38 H38 0.9500 . ?
C38 C39 1.377(3) . ?
C39 H39 0.9500 . ?
C40 C41 1.415(3) . ?
C41 H41 0.9500 . ?
C41 C42 1.397(3) . ?
C42 C48 1.491(3) . ?
C43 C44 1.393(3) . ?
C43 C48 1.411(3) . ?
C44 H44 0.9500 . ?
C44 C45 1.363(4) . ?
C45 H45 0.9500 . ?
C45 C46 1.374(4) . ?
C46 H46 0.9500 . ?
C46 C47 1.383(3) . ?
C47 H47 0.9500 . ?
C47 C48 1.398(3) . ?
N4 C64 1.341(3) . ?
N4 C68 1.342(3) . ?
C64 H64 0.9500 . ?
C64 C65 1.386(3) . ?
C65 H65 0.9500 . ?
C65 C66 1.384(4) . ?
C66 H66 0.9500 . ?
C66 C67 1.386(4) . ?
C67 H67 0.9500 . ?
C67 C68 1.385(4) . ?
C68 H68 0.9500 . ?
N5 C69 1.334(3) . ?
N5 C73 1.328(3) . ?
C69 H69 0.9500 . ?
C69 C70 1.383(4) . ?
C70 H70 0.9500 . ?
C70 C71 1.395(4) . ?
C71 H71 0.9500 . ?
C71 C72 1.371(4) . ?
C72 H72 0.9500 . ?
C72 C73 1.369(4) . ?
C73 H73 0.9500 . ?
N6 C74 1.345(3) . ?
N6 C78 1.323(3) . ?
C74 H74 0.9500 . ?
C74 C75 1.378(4) . ?
C75 H75 0.9500 . ?
C75 C76 1.365(5) . ?
C76 H76 0.9500 . ?
C76 C77 1.387(5) . ?
C77 H77 0.9500 . ?
C77 C78 1.372(4) . ?
C78 H78 0.9500 . ?
N2 C54 1.340(3) . ?
N2 C58 1.339(3) . ?
C54 H54 0.9500 . ?
C54 C55 1.386(4) . ?
C55 H55 0.9500 . ?
C55 C56 1.366(5) . ?
C56 H56 0.9500 . ?
C56 C57 1.377(5) . ?
C57 H57 0.9500 . ?
C57 C58 1.381(4) . ?
C58 H58 0.9500 . ?
N3 C59 1.325(4) . ?
N3 C63 1.350(4) . ?
C59 H59 0.9500 . ?
C59 C60 1.390(4) . ?
C60 H60 0.9500 . ?
C60 C61 1.377(6) . ?
C61 H61 0.9500 . ?
C61 C62 1.383(6) . ?
C62 H62 0.9500 . ?
C62 C63 1.375(5) . ?
C63 H63 0.9500 . ?
N1 C49 1.306(4) . ?
N1 C53 1.353(4) . ?
C49 H49 0.9500 . ?
C49 C50 1.433(5) . ?
C50 H50 0.9500 . ?
C50 C51 1.377(7) . ?
C51 H51 0.9500 . ?
C51 C52 1.308(7) . ?
C52 H52 0.9500 . ?
C52 C53 1.369(5) . ?
C53 H53 0.9500 . ?
N1S C2S 1.379(11) . ?
N1S C6S 1.341(8) . ?
C2S H2S 0.9500 . ?
C2S C3S 1.329(11) . ?
C3S H3S 0.9500 . ?
C3S C4S 1.333(9) . ?
C4S H4S 0.9500 . ?
C4S C5S 1.338(10) . ?
C5S H5S 0.9500 . ?
C5S C6S 1.365(9) . ?
C6S H6S 0.9500 . ?
N1S' C2S' 1.350(15) . ?
N1S' C6S' 1.314(14) . ?
C2S' H2S' 0.9500 . ?
C2S' C3S' 1.305(15) . ?
C3S' H3S' 0.9500 . ?
C3S' C4S' 1.390(16) . ?
C4S' H4S' 0.9500 . ?
C4S' C5S' 1.344(16) . ?
C5S' H5S' 0.9500 . ?
C5S' C6S' 1.318(15) . ?
C6S' H6S' 0.9500 . ?
N7S C8S 1.415(12) . ?
N7S C12S 1.396(12) . ?
C8S H8S 0.9500 . ?
C8S C9S 1.371(12) . ?
C9S H9S 0.9500 . ?
C9S C10S 1.324(13) . ?
C10S H10S 0.9500 . ?
C10S C11S 1.365(13) . ?
C11S H11S 0.9500 . ?
C11S C12S 1.386(12) . ?
C12S H12S 0.9500 . ?
N13S C14S 1.400(12) . ?
N13S C18S 1.431(12) . ?
C14S H14S 0.9500 . ?
C14S C15S 1.375(13) . ?
C15S H15S 0.9500 . ?
C15S C16S 1.356(13) . ?
C16S H16S 0.9500 . ?
C16S C17S 1.321(12) . ?
C17S H17S 0.9500 . ?
C17S C18S 1.378(13) . ?
C18S H18S 0.9500 . ?

loop_
_geom_hbond_atom_site_label_D
_geom_hbond_atom_site_label_H
_geom_hbond_atom_site_label_A
_geom_hbond_distance_DH
_geom_hbond_distance_HA
_geom_hbond_distance_DA
_geom_hbond_angle_DHA
_geom_hbond_site_symmetry_A
O7 H7 O6 0.84 1.81 2.555(2) 146.7 .
O7 H7 O1W 0.84 1.67 2.352(7) 136.1 .
O14 H14A O13 0.84 1.76 2.503(2) 147.0 .
O14 H14A O1W 0.84 1.87 2.513(7) 132.7 .
